data_1100177
loop_
_publ_author_name
'Hoffmann, Reinhard W.'
'Nell, Peter G.'
'Leo, Roland'
'Harms, Klaus'

_publ_section_title
;
 Highly Enantiomerically Enriched \a-Haloalkyl Grignard Reagents
;
_journal_coden_ASTM CEUJED
_journal_issue 18
_journal_name_full 'Chemistry - A European Journal'
_journal_page_first 3359
_journal_page_last 3365
_journal_paper_doi 10.1002/1521-3765(20000915)6:18<3359::AID-CHEM3359>3.0.CO;2-U
_journal_volume 6
_journal_year 2000
_chemical_formula_moiety 'C15 H15 Cl1 O1 S1'
_chemical_formula_sum 'C15 H15 Cl O S'
_chemical_melting_point 335.15
_chemical_name_systematic '(S,R)-1-Chloro-2-phenylethyl p-tolyl sulfoxide'
_space_group_IT_number 4
_symmetry_cell_setting monoclinic
_symmetry_space_group_name_Hall 'P 2yb'
_symmetry_space_group_name_H-M 'P 1 21 1'
_cell_angle_alpha 90
_cell_angle_beta 97.94(2)
_cell_angle_gamma 90
_cell_formula_units_Z 2
_cell_length_a 7.685(2)
_cell_length_b 5.006(1)
_cell_length_c 18.580(5)
_cell_volume 707.941
_diffrn_ambient_temperature 213
_exptl_crystal_colour colorless.
_exptl_crystal_density_diffrn 1.308
_exptl_crystal_description plate
_refine_ls_R_factor_gt 7.0
_refine_ls_wR_factor_gt 7.0
_cod_original_sg_symbol_H-M 'P 21'
_cod_original_formula_sum 'C15 H15 Cl1 O1 S1'
_cod_database_code 1100177

loop_
_symmetry_equiv_pos_site_id
_symmetry_equiv_pos_as_xyz
1 x,y,z
2 -x,1/2+y,-z

loop_
_atom_site_label
_atom_site_type_symbol
_atom_site_fract_x
_atom_site_fract_y
_atom_site_fract_z
S1 S 0.2866(3) 0.2971(6) 0.71160(15)
Cl1 Cl 0.2329(3) 0.6613(7) 0.82812(14)
O1 O 0.4166(8) 0.2423(14) 0.6607(4)
C1 C 0.3869(12) 0.557(2) 0.7720(5)
H1 H 0.41500 0.71090 0.74220
C2 C 0.5589(14) 0.451(3) 0.8142(7)
H2 H 0.63020 0.36730 0.78060
H3 H 0.53290 0.31520 0.84930
H4? H 0.53200 0.28770 0.83980
H5? H 0.63690 0.40010 0.77900
C3 C 0.665(6) 0.693(8) 0.8559(14)
C4 C 0.796(5) 0.822(8) 0.8237(15)
H6 H 0.81760 0.77260 0.77690
C5 C 0.895(4) 1.023(6) 0.8612(16)
H7 H 0.98080 1.11380 0.83890
C6 C 0.869(3) 1.093(6) 0.9328(13)
H8 H 0.93640 1.22750 0.95860
C7 C 0.747(3) 0.963(7) 0.9625(17)
H9 H 0.73030 1.00580 1.01030
C8 C 0.644(3) 0.770(7) 0.9272(12)
H10 H 0.55820 0.68670 0.95070
C9? C 0.650(5) 0.624(8) 0.8648(15)
C10? C 0.763(6) 0.815(9) 0.8412(18)
H11? H 0.77430 0.82720 0.79160
C11? C 0.857(4) 0.988(7) 0.8905(18)
H12? H 0.93330 1.11460 0.87430
C12? C 0.838(4) 0.974(8) 0.965(2)
H13? H 0.90390 1.08550 0.99930
C13? C 0.724(3) 0.800(8) 0.9855(15)
H14? H 0.70300 0.80140 1.03410
C14? C 0.638(3) 0.621(7) 0.9394(14)
H15? H 0.56730 0.49050 0.95780
C15 C 0.1093(13) 0.4811(19) 0.6641(5)
C16 C 0.1428(12) 0.692(2) 0.6166(5)
H16 H 0.25830 0.74230 0.61160
C17 C 0.0015(12) 0.821(2) 0.5784(5)
H17 H 0.02320 0.95960 0.54680
C18 C -0.1710(13) 0.756(2) 0.5840(5)
C19 C -0.1974(13) 0.545(2) 0.6308(6)
H18 H -0.31290 0.49540 0.63610
C20 C -0.0612(13) 0.411(2) 0.6686(6)
H19 H -0.08410 0.26800 0.69860
C21 C -0.3212(15) 0.894(3) 0.5417(7)
H20 H -0.41990 0.89450 0.56910
H21 H -0.35400 0.80170 0.49600
H22 H -0.28850 1.07650 0.53240

loop_
_atom_type_symbol
_atom_type_radius_bond
C 0.68
H 0.23
Cl 0.99
O 0.68
S 1.02
